data_9017163
loop_
_publ_author_name
'Hu, Z. B.'
'Wang, C. X.'
'Tong, C. Q.'
'Huang, Y. X.'
'Pan, Y.'
'Mi, J. X.'

_publ_section_title
;
 Crystal structure and magnetic property of synthetic gengenbachite,
 KH8(Fe2.66Al0.34)(PO4)6*6H2O
;
_journal_name_full 'The Canadian Mineralogist'
_journal_page_first 223
_journal_page_last 232
_journal_volume 51
_journal_year 2013
_chemical_compound_source Synthetic
_chemical_formula_sum 'Al0.338 Fe2.662 H20.001 K O30 P6'
_chemical_name_mineral Gengenbachite
_space_group_IT_number 159
_space_group_name_Hall 'P 3 -2c'
_space_group_name_H-M_alt 'P 3 1 c'
_symmetry_space_group_name_H-M 'P 3 1 c'
_cell_angle_alpha 90
_cell_angle_beta 90
_cell_angle_gamma 120
_cell_formula_units_Z 2
_cell_length_a 9.044
_cell_length_b 9.044
_cell_length_c 16.706
_cell_volume 1183.380
_database_code_amcsd 0020142
_exptl_crystal_density_diffrn 2.478
_cod_data_source_file inputs/fixed/downloads/07/07375.cif
_cod_data_source_block 07375
_cod_original_formula_sum 'K (Fe2.662 Al.338) P6 O30 H20.001'
_cod_database_code 9017163

loop_
_space_group_symop_operation_xyz
x,y,z
x-y,-y,1/2+z
-y,x-y,z
y,x,1/2+z
-x+y,-x,z
-x,-x+y,1/2+z

loop_
_atom_site_aniso_label
_atom_site_aniso_U_11
_atom_site_aniso_U_22
_atom_site_aniso_U_33
_atom_site_aniso_U_12
_atom_site_aniso_U_13
_atom_site_aniso_U_23
K(1) 0.04430 0.04430 0.04230 0.02210 0.00000 0.00000
Fe(1) 0.00870 0.00870 0.00880 0.00440 0.00000 0.00000
Al(1) 0.00870 0.00870 0.00880 0.00440 0.00000 0.00000
Fe(2) 0.00860 0.00860 0.00390 0.00430 0.00000 0.00000
Al(2) 0.00860 0.00860 0.00390 0.00430 0.00000 0.00000
Fe(3) 0.00920 0.00920 0.00700 0.00460 0.00000 0.00000
Al(3) 0.00920 0.00920 0.00700 0.00460 0.00000 0.00000
P(1) 0.01030 0.01150 0.00890 0.00490 0.00160 0.00080
O(1) 0.01100 0.02200 0.01600 0.00890 -0.00020 -0.00100
O(2) 0.01130 0.03000 0.01320 0.00800 0.00000 0.00700
O(3) 0.03200 0.01530 0.01710 0.01500 -0.00600 -0.00200
O(4) 0.01700 0.02200 0.01400 0.00400 0.00610 -0.00100
P(2) 0.01550 0.01590 0.01140 0.01030 0.00000 -0.00170
O(5) 0.01600 0.01900 0.01200 0.00800 0.00450 -0.00350
O(6) 0.02000 0.02600 0.02300 0.00730 0.00000 -0.00100
O(7) 0.02100 0.01800 0.01700 0.01300 0.00260 -0.00420
O(8) 0.04800 0.04000 0.01280 0.03200 -0.00380 -0.00070
O-H(8) 0.04800 0.04000 0.01280 0.03200 -0.00380 -0.00070
Ow(1) 0.01800 0.02000 0.02100 0.01160 -0.00920 -0.01260
Ow(2) 0.02400 0.05400 0.03300 0.02400 0.00590 0.01900

loop_
_atom_site_label
_atom_site_fract_x
_atom_site_fract_y
_atom_site_fract_z
_atom_site_occupancy
_atom_site_U_iso_or_equiv
_atom_site_type_symbol
_atom_site_attached_hydrogens
K(1) 0.33333 0.66667 0.32379 1.00000 0.04360 K 0
Fe(1) 0.00000 0.00000 0.50015 0.84300 0.00880 Fe 0
Al(1) 0.00000 0.00000 0.50015 0.15700 0.00880 Al 0
Fe(2) 0.66667 0.33333 0.30388 0.88600 0.00710 Fe 0
Al(2) 0.66667 0.33333 0.30388 0.11400 0.00710 Al 0
Fe(3) 0.66667 0.33333 0.58153 0.93300 0.00850 Fe 0
Al(3) 0.66667 0.33333 0.58153 0.06700 0.00850 Al 0
P(1) 0.38400 0.27486 0.44078 1.00000 0.01050 P 0
O(1) 0.45570 0.24810 0.51730 1.00000 0.01600 O 0
O(2) 0.19230 0.15600 0.43850 1.00000 0.01910 O 0
O(3) 0.41820 0.46340 0.43940 1.00000 0.02030 O 0
O(4) 0.45900 0.24970 0.36590 1.00000 0.01990 O 0
P(2) 0.44168 0.47529 0.66906 1.00000 0.01320 P 0
O(5) 0.47210 0.59790 0.73620 1.00000 0.01570 O 0
O(6) 0.28330 0.29570 0.68560 1.00000 0.02520 O 0
O(7) 0.59750 0.46240 0.65580 1.00000 0.01770 O 0
O(8) 0.39070 0.53340 0.59280 0.33300 0.02940 O 0
O-H(8) 0.39070 0.53340 0.59280 0.66700 0.02940 O 0
Ow(1) 0.01910 0.18310 0.57760 1.00000 0.01870 O 0
Ow(2) 0.11330 0.30580 0.30050 1.00000 0.03490 O 0
H(1) 0.08600 0.23600 0.61300 1.00000 0.05000 H 0
H(2) -0.05600 0.20500 0.56600 1.00000 0.05000 H 0
H(3) 0.13230 0.25840 0.34830 1.00000 0.05000 H 0
H(4) 0.02600 0.30700 0.28900 1.00000 0.05000 H 0
H(5) 0.37020 0.46860 0.48750 1.00000 0.05000 H 0
H(6) 0.27580 0.24790 0.72610 1.00000 0.05000 H 0

loop_
_cod_changelog_entry_id
_cod_changelog_entry_author
_cod_changelog_entry_date
_cod_changelog_entry_text
1
;cod-tools version 3.8.0
Id: cif_guess_AMCSD_atom_types 9581 2023-05-17 12:35:41Z saulius
;
2023-05-23T09:20:31+03:00
;Derived atom types and hydrogen counts
from atom names that follow the AMCSD naming convention
(Wat == water, O-H == hydroxyl).
;

loop_
_cod_related_entry_id
_cod_related_entry_database
_cod_related_entry_code
1 AMCSD 0020142
